data_1547056
loop_
_publ_author_name
'Li, Zhengning'
'Lam, Shuk Mei'
'Ip, Ignatius'
'Wong, Wing-Tak'
'Chiu, Pauline'

_publ_section_title
;
 Rearrangements of \a-Diazo-\b-hydroxyketones for the Synthesis of
 Bicyclo[m.n.1]alkanones.
;
_journal_issue 17
_journal_name_full 'Organic letters'
_journal_page_first 4464
_journal_page_last 4467
_journal_paper_doi 10.1021/acs.orglett.7b01963
_journal_volume 19
_journal_year 2017
_chemical_formula_moiety 'C13 H18 O5'
_chemical_formula_sum 'C13 H18 O5'
_chemical_formula_weight 254.27
_chemical_name_systematic
; 
(1R*,5R*,6R*)-ethyl-5-methoxy-7,9-dioxobicyclo[4.2.1]nonane-1-carboxylate
;
_space_group_IT_number 14
_symmetry_cell_setting monoclinic
_symmetry_Int_Tables_number 14
_symmetry_space_group_name_Hall '-P 2ybc'
_symmetry_space_group_name_H-M 'P 1 21/c 1'
_atom_sites_solution_hydrogens geom
_atom_sites_solution_primary direct
_atom_sites_solution_secondary difmap
_audit_creation_method SHELXL-97
_cell_angle_alpha 90.00
_cell_angle_beta 92.659(1)
_cell_angle_gamma 90.00
_cell_formula_units_Z 4
_cell_length_a 6.2449(4)
_cell_length_b 16.6852(11)
_cell_length_c 13.0222(9)
_cell_measurement_reflns_used 9627
_cell_measurement_temperature 295(2)
_cell_measurement_theta_max 25.02
_cell_measurement_theta_min 1.98
_cell_volume 1355.42(16)
_computing_cell_refinement 'SAINT (Bruker AXS Inc, 2006)'
_computing_data_collection 'SMART (Bruker AXS Inc, 1998)'
_computing_data_reduction 'SAINT & CrystalStructure (Rigaku/MSC and Rigaku Corporation, 2006)'
_computing_molecular_graphics 'ORTEP-II (Johnson, 1976) & MERCURY (Macrae et al., 2008)'
_computing_publication_material 'SHELXL97 (Sheldrick, 2008)'
_computing_structure_refinement 'SHELXL97 (Sheldrick, 2008)'
_computing_structure_solution 'SHELXS97 (Sheldrick, 2008)'
_diffrn_ambient_temperature 295(2)
_diffrn_measured_fraction_theta_full 0.994
_diffrn_measured_fraction_theta_max 0.994
_diffrn_measurement_device_type 'Bruker SMART 1000 CCD'
_diffrn_measurement_method '\w scan'
_diffrn_radiation_monochromator graphite
_diffrn_radiation_source 'fine-focus sealed tube'
_diffrn_radiation_type MoK\a
_diffrn_radiation_wavelength 0.71073
_diffrn_reflns_av_R_equivalents 0.0151
_diffrn_reflns_av_sigmaI/netI 0.0151
_diffrn_reflns_limit_h_max 7
_diffrn_reflns_limit_h_min -7
_diffrn_reflns_limit_k_max 19
_diffrn_reflns_limit_k_min -19
_diffrn_reflns_limit_l_max 15
_diffrn_reflns_limit_l_min -14
_diffrn_reflns_number 7432
_diffrn_reflns_theta_full 25.02
_diffrn_reflns_theta_max 25.02
_diffrn_reflns_theta_min 2.90
_diffrn_standards_number 0
_exptl_absorpt_coefficient_mu 0.095
_exptl_absorpt_correction_T_max 0.9915
_exptl_absorpt_correction_T_min 0.9628
_exptl_absorpt_correction_type multi-scan
_exptl_absorpt_process_details 'SADABS (Sheldrick, 2004)'
_exptl_crystal_colour colourless
_exptl_crystal_density_diffrn 1.246
_exptl_crystal_density_method 'not measured'
_exptl_crystal_description block
_exptl_crystal_F_000 544
_exptl_crystal_size_max 0.40
_exptl_crystal_size_mid 0.27
_exptl_crystal_size_min 0.09
_refine_diff_density_max 0.188
_refine_diff_density_min -0.144
_refine_diff_density_rms 0.031
_refine_ls_extinction_method none
_refine_ls_goodness_of_fit_ref 1.038
_refine_ls_hydrogen_treatment constr
_refine_ls_matrix_type full
_refine_ls_number_parameters 203
_refine_ls_number_reflns 2383
_refine_ls_number_restraints 6
_refine_ls_restrained_S_all 1.044
_refine_ls_R_factor_all 0.0449
_refine_ls_R_factor_gt 0.0382
_refine_ls_shift/su_max 0.000
_refine_ls_shift/su_mean 0.000
_refine_ls_structure_factor_coef Fsqd
_refine_ls_weighting_details 'calc w=1/[\s^2^(Fo^2^)+(0.0548P)^2^+0.2552P] where P=(Fo^2^+2Fc^2^)/3'
_refine_ls_weighting_scheme calc
_refine_ls_wR_factor_gt 0.1016
_refine_ls_wR_factor_ref 0.1069
_reflns_number_gt 2033
_reflns_number_total 2383
_reflns_threshold_expression I>2\s(I)
_cod_data_source_file ol7b01963_si_006.cif
_cod_data_source_block wt2254w-shelxl
_cod_original_sg_symbol_H-M 'P 21/c'
_cod_database_code 1547056

loop_
_symmetry_equiv_pos_as_xyz
'x, y, z'
'-x, y+1/2, -z+1/2'
'-x, -y, -z'
'x, -y-1/2, z-1/2'

loop_
_atom_site_label
_atom_site_type_symbol
_atom_site_fract_x
_atom_site_fract_y
_atom_site_fract_z
_atom_site_U_iso_or_equiv
_atom_site_adp_type
_atom_site_occupancy
_atom_site_symmetry_multiplicity
_atom_site_calc_flag
_atom_site_refinement_flags
_atom_site_disorder_assembly
_atom_site_disorder_group
O1 O 0.7924(2) 0.33606(8) 0.31767(9) 0.0829(4) Uani 1 1 d . A .
O2 O 0.34096(16) 0.35657(7) 0.59120(8) 0.0645(3) Uani 1 1 d . . .
O5 O 0.35474(19) 0.17931(7) 0.45209(8) 0.0637(3) Uani 1 1 d . A .
C1 C 0.7203(2) 0.38660(8) 0.58089(10) 0.0415(3) Uani 1 1 d . . .
C2 C 0.8419(2) 0.31955(8) 0.64099(10) 0.0460(3) Uani 1 1 d . A .
H2A H 0.9809 0.3402 0.6643 0.055 Uiso 1 1 calc R . .
H2B H 0.7636 0.3071 0.7016 0.055 Uiso 1 1 calc R . .
C3 C 0.8767(2) 0.24175(9) 0.58260(12) 0.0553(4) Uani 1 1 d . . .
H3A H 0.9722 0.2078 0.6242 0.066 Uiso 1 1 calc R A .
H3B H 0.9482 0.2543 0.5200 0.066 Uiso 1 1 calc R . .
C4 C 0.6732(3) 0.19439(9) 0.55398(12) 0.0597(4) Uani 1 1 d . A .
H4A H 0.7108 0.1381 0.5493 0.072 Uiso 1 1 calc R . .
H4B H 0.5755 0.1998 0.6093 0.072 Uiso 1 1 calc R . .
C5 C 0.5550(2) 0.21895(8) 0.45370(11) 0.0505(4) Uani 1 1 d . . .
H5 H 0.6359 0.1992 0.3961 0.061 Uiso 1 1 calc R A .
C6 C 0.5274(2) 0.31112(8) 0.44241(10) 0.0454(3) Uani 1 1 d . A .
H6 H 0.4031 0.3227 0.3961 0.054 Uiso 1 1 calc R . .
C7 C 0.7257(3) 0.34969(9) 0.40131(10) 0.0516(4) Uani 1 1 d . . .
C8 C 0.8243(2) 0.40665(9) 0.47955(10) 0.0498(4) Uani 1 1 d . A .
H8A H 0.7949 0.4617 0.4598 0.060 Uiso 1 1 calc R . .
H8B H 0.9784 0.3991 0.4862 0.060 Uiso 1 1 calc R . .
C9 C 0.5012(2) 0.35227(8) 0.54421(10) 0.0422(3) Uani 1 1 d . A .
O3 O 0.668(2) 0.5274(8) 0.6086(9) 0.078(3) Uani 0.589(15) 1 d P A 1
O4 O 0.6685(10) 0.4394(4) 0.7479(3) 0.0655(10) Uani 0.589(15) 1 d P A 1
C10 C 0.6865(2) 0.46117(10) 0.64511(12) 0.0535(4) Uani 0.589(15) 1 d P A 1
C11 C 0.6237(11) 0.5046(5) 0.8195(4) 0.0789(17) Uani 0.589(15) 1 d P A 1
H11A H 0.5460 0.4840 0.8767 0.095 Uiso 0.589(15) 1 calc PR A 1
H11B H 0.5365 0.5453 0.7848 0.095 Uiso 0.589(15) 1 calc PR A 1
C12 C 0.8346(12) 0.5403(5) 0.8584(9) 0.128(3) Uani 0.589(15) 1 d P A 1
H12A H 0.8082 0.5824 0.9064 0.154 Uiso 0.589(15) 1 calc PR A 1
H12B H 0.9089 0.5617 0.8016 0.154 Uiso 0.589(15) 1 calc PR A 1
H12C H 0.9207 0.4994 0.8919 0.154 Uiso 0.589(15) 1 calc PR A 1
O3' O 0.619(3) 0.5220(10) 0.6138(11) 0.073(3) Uani 0.411(15) 1 d P A 2
O4' O 0.753(2) 0.4594(5) 0.7369(6) 0.077(2) Uani 0.411(15) 1 d P A 2
C10' C 0.6865(2) 0.46117(10) 0.64511(12) 0.0535(4) Uani 0.411(15) 1 d P A 2
C11' C 0.725(3) 0.5319(5) 0.7982(7) 0.092(3) Uani 0.411(15) 1 d P A 2
H11C H 0.8265 0.5726 0.7790 0.110 Uiso 0.411(15) 1 calc PR A 2
H11D H 0.5813 0.5529 0.7861 0.110 Uiso 0.411(15) 1 calc PR A 2
C12' C 0.760(3) 0.5118(7) 0.9030(8) 0.127(5) Uani 0.411(15) 1 d PU A 2
H12D H 0.7504 0.5593 0.9441 0.152 Uiso 0.411(15) 1 calc PR A 2
H12E H 0.8999 0.4886 0.9136 0.152 Uiso 0.411(15) 1 calc PR A 2
H12F H 0.6534 0.4740 0.9224 0.152 Uiso 0.411(15) 1 calc PR A 2
C13 C 0.2446(3) 0.17635(12) 0.35426(14) 0.0773(5) Uani 1 1 d . . .
H13A H 0.1204 0.1428 0.3580 0.093 Uiso 1 1 calc R A .
H13B H 0.3379 0.1548 0.3046 0.093 Uiso 1 1 calc R . .
H13C H 0.2011 0.2295 0.3340 0.093 Uiso 1 1 calc R . .

loop_
_atom_site_aniso_label
_atom_site_aniso_U_11
_atom_site_aniso_U_22
_atom_site_aniso_U_33
_atom_site_aniso_U_23
_atom_site_aniso_U_13
_atom_site_aniso_U_12
O1 0.1159(11) 0.0856(9) 0.0496(7) -0.0094(6) 0.0309(7) -0.0193(7)
O2 0.0416(6) 0.0913(9) 0.0614(7) -0.0092(6) 0.0092(5) -0.0002(5)
O5 0.0738(7) 0.0625(7) 0.0542(6) -0.0021(5) -0.0029(5) -0.0224(5)
C1 0.0402(7) 0.0445(7) 0.0395(7) -0.0015(5) 0.0001(5) -0.0013(5)
C2 0.0401(7) 0.0554(8) 0.0421(7) 0.0009(6) -0.0024(5) 0.0020(6)
C3 0.0547(8) 0.0548(9) 0.0558(9) 0.0018(7) -0.0050(7) 0.0133(7)
C4 0.0758(10) 0.0419(8) 0.0604(9) 0.0036(7) -0.0081(8) 0.0022(7)
C5 0.0579(9) 0.0450(8) 0.0486(8) -0.0033(6) 0.0013(6) -0.0048(6)
C6 0.0495(7) 0.0457(8) 0.0403(7) -0.0007(5) -0.0053(6) -0.0011(6)
C7 0.0650(9) 0.0494(8) 0.0409(7) 0.0029(6) 0.0083(6) -0.0011(7)
C8 0.0492(8) 0.0518(8) 0.0487(8) 0.0041(6) 0.0050(6) -0.0072(6)
C9 0.0392(7) 0.0451(7) 0.0422(7) 0.0029(5) -0.0007(5) 0.0015(5)
O3 0.099(5) 0.052(2) 0.084(3) -0.0024(19) 0.010(3) 0.001(2)
O4 0.100(3) 0.053(2) 0.0451(13) -0.0108(13) 0.0138(15) -0.0020(16)
C10 0.0534(8) 0.0543(9) 0.0518(8) -0.0089(7) -0.0080(6) 0.0024(7)
C11 0.116(4) 0.063(3) 0.059(2) -0.0151(19) 0.015(2) 0.001(2)
C12 0.149(5) 0.109(5) 0.128(8) -0.070(5) 0.028(5) -0.035(4)
O3' 0.108(9) 0.045(4) 0.064(5) -0.011(3) -0.024(5) 0.023(5)
O4' 0.130(6) 0.052(3) 0.046(2) -0.0063(19) -0.012(3) 0.005(3)
C10' 0.0534(8) 0.0543(9) 0.0518(8) -0.0089(7) -0.0080(6) 0.0024(7)
C11' 0.161(10) 0.051(4) 0.062(4) -0.027(3) -0.010(5) 0.002(4)
C12' 0.211(13) 0.093(6) 0.075(5) -0.031(4) -0.006(5) 0.036(6)
C13 0.0846(13) 0.0801(12) 0.0657(11) -0.0137(9) -0.0139(9) -0.0209(10)

loop_
_atom_type_symbol
_atom_type_description
_atom_type_scat_dispersion_real
_atom_type_scat_dispersion_imag
_atom_type_scat_source
C C 0.0033 0.0016 'International Tables Vol C Tables 4.2.6.8 and 6.1.1.4'
H H 0.0000 0.0000 'International Tables Vol C Tables 4.2.6.8 and 6.1.1.4'
O O 0.0106 0.0060 'International Tables Vol C Tables 4.2.6.8 and 6.1.1.4'

loop_
_geom_angle_atom_site_label_1
_geom_angle_atom_site_label_2
_geom_angle_atom_site_label_3
_geom_angle
C5 O5 C13 114.88(12)
C10 C1 C8 111.71(12)
C10 C1 C9 109.37(11)
C8 C1 C9 102.71(10)
C10 C1 C2 113.07(11)
C8 C1 C2 112.07(11)
C9 C1 C2 107.26(11)
C3 C2 C1 116.23(11)
C3 C2 H2A 108.2
C1 C2 H2A 108.2
C3 C2 H2B 108.2
C1 C2 H2B 108.2
H2A C2 H2B 107.4
C2 C3 C4 115.21(13)
C2 C3 H3A 108.5
C4 C3 H3A 108.5
C2 C3 H3B 108.5
C4 C3 H3B 108.5
H3A C3 H3B 107.5
C5 C4 C3 115.70(13)
C5 C4 H4A 108.4
C3 C4 H4A 108.4
C5 C4 H4B 108.4
C3 C4 H4B 108.4
H4A C4 H4B 107.4
O5 C5 C4 106.23(12)
O5 C5 C6 111.54(12)
C4 C5 C6 113.20(11)
O5 C5 H5 108.6
C4 C5 H5 108.6
C6 C5 H5 108.6
C9 C6 C7 103.93(11)
C9 C6 C5 112.55(11)
C7 C6 C5 111.40(12)
C9 C6 H6 109.6
C7 C6 H6 109.6
C5 C6 H6 109.6
O1 C7 C8 125.67(14)
O1 C7 C6 124.16(14)
C8 C7 C6 110.18(11)
C7 C8 C1 105.56(11)
C7 C8 H8A 110.6
C1 C8 H8A 110.6
C7 C8 H8B 110.6
C1 C8 H8B 110.6
H8A C8 H8B 108.8
O2 C9 C6 127.06(12)
O2 C9 C1 124.77(12)
C6 C9 C1 108.14(10)
C10 O4 C11 116.3(4)
O3 C10 O4 127.2(7)
O3 C10 C1 123.1(6)
O4 C10 C1 109.5(3)
O4 C11 C12 108.4(4)
O4 C11 H11A 110.0
C12 C11 H11A 110.0
O4 C11 H11B 110.0
C12 C11 H11B 110.0
H11A C11 H11B 108.4
C12' C11' O4' 108.3(6)
C12' C11' H11C 110.0
O4' C11' H11C 110.0
C12' C11' H11D 110.0
O4' C11' H11D 110.0
H11C C11' H11D 108.4
C11' C12' H12D 109.5
C11' C12' H12E 109.5
H12D C12' H12E 109.5
C11' C12' H12F 109.5
H12D C12' H12F 109.5
H12E C12' H12F 109.5
O5 C13 H13A 109.5
O5 C13 H13B 109.5
H13A C13 H13B 109.5
O5 C13 H13C 109.5
H13A C13 H13C 109.5
H13B C13 H13C 109.5

loop_
_geom_bond_atom_site_label_1
_geom_bond_atom_site_label_2
_geom_bond_distance
O1 C7 1.2057(17)
O2 C9 1.1994(16)
O5 C5 1.4142(18)
O5 C13 1.420(2)
C1 C10 1.519(2)
C1 C8 1.5347(18)
C1 C9 1.5385(18)
C1 C2 1.5445(18)
C2 C3 1.525(2)
C2 H2A 0.9700
C2 H2B 0.9700
C3 C4 1.528(2)
C3 H3A 0.9700
C3 H3B 0.9700
C4 C5 1.526(2)
C4 H4A 0.9700
C4 H4B 0.9700
C5 C6 1.5537(19)
C5 H5 0.9800
C6 C9 1.5085(18)
C6 C7 1.515(2)
C6 H6 0.9800
C7 C8 1.504(2)
C8 H8A 0.9700
C8 H8B 0.9700
O3 C10 1.207(13)
O4 C10 1.397(5)
O4 C11 1.468(6)
C11 C12 1.511(11)
C11 H11A 0.9700
C11 H11B 0.9700
C12 H12A 0.9600
C12 H12B 0.9600
C12 H12C 0.9600
O4' C11' 1.464(9)
C11' C12' 1.412(17)
C11' H11C 0.9700
C11' H11D 0.9700
C12' H12D 0.9600
C12' H12E 0.9600
C12' H12F 0.9600
C13 H13A 0.9600
C13 H13B 0.9600
C13 H13C 0.9600
